data_2002916
loop_
_publ_author_name
'Slimane Dahaoui'
'Christian Jelsch'
'Judith A. K. Howard'
'Claude Lecomte'

_publ_section_title
;
 Charge density study of <i>N</i>-acetyl-<small>L</small>-tyrosine
 ethyl ester monohydrate derived from CCD area detector data
;
_journal_issue 2
_journal_name_full 'Acta Crystallographica Section B'
_journal_page_first 226
_journal_page_last 230
_journal_paper_doi 10.1107/S0108768198012099
_journal_volume 55
_journal_year 1999
_chemical_formula_moiety 'C13 H17 N O4,H2 O'
_chemical_formula_sum 'C13 H19 N O5'
_chemical_formula_weight 269.29
_chemical_name_systematic
;
 N-Acetyl-L-tyrosine Ethyl Ester Monohydrate
;
_space_group_IT_number 19
_symmetry_cell_setting orthorhombic
_symmetry_space_group_name_Hall 'P 2ac 2ab'
_symmetry_space_group_name_H-M 'P 21 21 21'
_audit_creation_method SHELXL
_cell_angle_alpha 90.00
_cell_angle_beta 90.00
_cell_angle_gamma 90.00
_cell_formula_units_Z 4
_cell_length_a 7.3827(2)
_cell_length_b 13.1421(4)
_cell_length_c 14.5150(4)
_cell_measurement_reflns_used 411
_cell_measurement_temperature 293(2)
_cell_measurement_theta_max 45
_cell_measurement_theta_min 11
_cell_volume 1408.31(7)
_computing_cell_refinement 'SMART system (Siemens, 1995)'
_computing_data_collection 'SMART system (Siemens, 1995)'
_computing_data_reduction 'SAINT (Siemens, 1995)'
_computing_molecular_graphics 'SHELXTL-Plus (Sheldrick, 1991)'
_computing_publication_material 'SHELXL-93 (Sheldrick, 1993)'
_computing_structure_refinement 'SHELXL-93 (Sheldrick, 1993)'
_computing_structure_solution 'SHELXS-86 (Sheldrick, 1990)'
_diffrn_ambient_temperature 293(2)
_diffrn_measurement_device 'Siemens SMART-CCD diffractometer'
_diffrn_measurement_method \w
_diffrn_radiation_monochromator graphite
_diffrn_radiation_source 'fine-focus sealed tube'
_diffrn_radiation_type MoK\a
_diffrn_radiation_wavelength 0.71073
_diffrn_reflns_av_R_equivalents 0.0322
_diffrn_reflns_av_sigmaI/netI 0.0253
_diffrn_reflns_limit_h_max 9
_diffrn_reflns_limit_h_min -9
_diffrn_reflns_limit_k_max 17
_diffrn_reflns_limit_k_min -17
_diffrn_reflns_limit_l_max 18
_diffrn_reflns_limit_l_min -18
_diffrn_reflns_number 15638
_diffrn_reflns_theta_max 27.48
_diffrn_reflns_theta_min 2.09
_diffrn_standards_decay_% 0
_exptl_absorpt_coefficient_mu 0.098
_exptl_absorpt_correction_type none
_exptl_crystal_colour colourless
_exptl_crystal_density_diffrn 1.270
_exptl_crystal_density_meas ?
_exptl_crystal_description prism
_exptl_crystal_F_000 576
_exptl_crystal_size_max 0.3
_exptl_crystal_size_mid 0.2
_exptl_crystal_size_min 0.2
_refine_diff_density_max 0.172
_refine_diff_density_min -0.156
_refine_ls_abs_structure_details 'Flack H D (1983), Acta Cryst. A39, 876-881'
_refine_ls_abs_structure_Flack 1.6(12)
_refine_ls_extinction_coef 0.04(3)
_refine_ls_extinction_method SHELXL
_refine_ls_goodness_of_fit_all 1.103
_refine_ls_goodness_of_fit_obs 1.084
_refine_ls_hydrogen_treatment refall
_refine_ls_matrix_type full
_refine_ls_number_parameters 249
_refine_ls_number_reflns 3238
_refine_ls_number_restraints 0
_refine_ls_restrained_S_all 1.110
_refine_ls_restrained_S_obs 1.084
_refine_ls_R_factor_all 0.0526
_refine_ls_R_factor_obs 0.0382
_refine_ls_shift/esd_max -0.006
_refine_ls_shift/esd_mean 0.000
_refine_ls_structure_factor_coef Fsqd
_refine_ls_weighting_details 'w=1/[\s^2^(Fo^2^)+(0.0411P)^2^+0.2434P] where P=(Fo^2^+2Fc^2^)/3'
_refine_ls_weighting_scheme calc
_refine_ls_wR_factor_all 0.0997
_refine_ls_wR_factor_obs 0.0874
_reflns_number_observed 2660
_reflns_number_total 3241
_reflns_observed_criterion >2\s(I)
_cod_data_source_file an0551.cif
_cod_data_source_block 293
_cod_depositor_comments
;
The following automatic conversions were performed:
'_symmetry_cell_setting' value 'Orthorhombic' changed to 'orthorhombic'
according to '/home/saulius/struct/CIF-dictionaries/cif_core.dic'
dictionary named 'cif_core.dic' version 2.4.1 from 2010-06-29.

Automatic conversion script
Id: cif_fix_enum 1527 2010-12-29 10:47:43Z saulius 

The following automatic conversions were performed:

'_symmetry_cell_setting' value 'Orthorhombic' changed to
'orthorhombic' according to
/home/saulius/struct/CIF-dictionaries/cif_core.dic dictionary named
'cif_core.dic' version 2.4.1 from 2010-06-29.

Automatic conversion script
Id: cif_fix_values 1715 2011-07-08 13:25:40Z adriana 

The following automatic conversions were performed:

'_refine_ls_weighting_scheme' value 'calc
w=1/[\s^2^(Fo^2^)+(0.0411P)^2^+0.2434P] where P=(Fo^2^+2Fc^2^)/3' was
changed to 'calc'. New tag '_refine_ls_weighting_details' was
created. The value of the new tag was set to
'w=1/[\s^2^(Fo^2^)+(0.0411P)^2^+0.2434P] where P=(Fo^2^+2Fc^2^)/3'.

Automatic conversion script
Id: cif_fix_values 3143 2015-03-26 13:38:13Z robertas 
;
_cod_original_formula_sum 'C13 H19 N1 O5'
_cod_database_code 2002916
_cod_database_fobs_code 2002916

loop_
_symmetry_equiv_pos_as_xyz
'x, y, z'
'-x+1/2, -y, z+1/2'
'-x, y+1/2, -z+1/2'
'x+1/2, -y+1/2, -z'

loop_
_atom_site_aniso_label
_atom_site_aniso_U_11
_atom_site_aniso_U_22
_atom_site_aniso_U_33
_atom_site_aniso_U_12
_atom_site_aniso_U_13
_atom_site_aniso_U_23
O1 0.1149(14) 0.0330(7) 0.0479(8) 0.0033(8) 0.0047(9) 0.0024(6)
O 0.0426(7) 0.0668(9) 0.0538(8) -0.0027(7) -0.0049(6) -0.0095(7)
O2 0.0910(11) 0.0333(7) 0.0388(7) 0.0039(7) 0.0023(7) -0.0058(6)
OH 0.0830(12) 0.0367(7) 0.0565(9) 0.0013(7) -0.0253(8) -0.0033(6)
N 0.0396(8) 0.0411(8) 0.0348(7) 0.0005(7) -0.0014(6) -0.0050(6)
CA 0.0387(9) 0.0331(8) 0.0353(8) 0.0029(7) -0.0021(7) -0.0037(7)
C 0.0462(11) 0.0386(9) 0.0448(10) -0.0005(8) 0.0014(8) -0.0106(8)
C2 0.0453(10) 0.0335(9) 0.0388(9) 0.0031(8) -0.0009(8) -0.0019(7)
CG 0.0370(9) 0.0364(8) 0.0419(9) -0.0024(7) 0.0029(7) -0.0015(7)
CD1 0.0547(12) 0.0438(11) 0.0445(10) -0.0049(9) -0.0138(9) -0.0012(8)
C3 0.120(2) 0.0390(11) 0.0517(13) 0.0136(14) -0.0104(15) -0.0148(9)
CB 0.0409(10) 0.0385(9) 0.0503(10) 0.0018(8) 0.0029(9) -0.0067(9)
C1 0.067(2) 0.084(2) 0.0470(12) -0.013(2) 0.0126(12) -0.0142(12)
CZ 0.0477(10) 0.0348(9) 0.0425(9) -0.0023(8) -0.0070(8) -0.0017(7)
CE2 0.0703(14) 0.0426(11) 0.0537(12) -0.0010(10) -0.0273(11) -0.0023(9)
CE1 0.0514(11) 0.0388(9) 0.0486(11) 0.0002(8) -0.0135(9) 0.0037(9)
CD2 0.0608(13) 0.0376(10) 0.0560(12) 0.0039(9) -0.0190(10) 0.0024(9)
C4 0.261(6) 0.061(2) 0.058(2) 0.038(3) -0.036(3) -0.0150(14)
OW 0.0825(12) 0.0421(8) 0.0512(9) 0.0050(8) -0.0045(8) 0.0037(7)

loop_
_atom_site_label
_atom_site_fract_x
_atom_site_fract_y
_atom_site_fract_z
_atom_site_U_iso_or_equiv
_atom_site_thermal_displace_type
_atom_site_calc_flag
_atom_site_refinement_flags
_atom_site_occupancy
_atom_site_disorder_group
_atom_site_type_symbol
O1 0.2154(3) 0.20331(10) 0.42472(10) 0.0653(5) Uani d . 1 . O
O 0.5662(2) 0.03510(13) 0.38004(10) 0.0544(4) Uani d . 1 . O
O2 0.1893(2) 0.12768(9) 0.56078(9) 0.0544(4) Uani d . 1 . O
OH -0.0282(2) -0.44010(11) 0.32293(11) 0.0588(4) Uani d . 1 . O
HH 0.022(4) -0.480(2) 0.3613(18) 0.067(8) Uiso d . 1 . H
N 0.2735(2) 0.01902(12) 0.33857(10) 0.0385(3) Uani d . 1 . N
H 0.193(3) 0.0227(18) 0.2935(16) 0.054(6) Uiso d . 1 . H
CA 0.2063(2) 0.01927(13) 0.43251(11) 0.0357(4) Uani d . 1 . C
HA 0.287(3) -0.0193(14) 0.4701(12) 0.031(4) Uiso d . 1 . H
C 0.4507(3) 0.03053(15) 0.31956(13) 0.0432(4) Uani d . 1 . C
C2 0.2049(3) 0.12727(13) 0.47049(12) 0.0392(4) Uani d . 1 . C
CG 0.0064(3) -0.13737(13) 0.40918(12) 0.0384(4) Uani d . 1 . C
CD1 0.0981(3) -0.21311(15) 0.45619(14) 0.0477(5) Uani d . 1 . C
HD1 0.176(4) -0.1962(19) 0.5062(17) 0.062(7) Uiso d . 1 . H
C3 0.1894(5) 0.2273(2) 0.6058(2) 0.0703(8) Uani d . 1 . C
H31 0.100(4) 0.268(2) 0.5733(19) 0.072(8) Uiso d . 1 . H
H32 0.311(4) 0.2426(19) 0.6403(18) 0.062(7) Uiso d . 1 . H
CB 0.0156(3) -0.02671(14) 0.43830(14) 0.0432(4) Uani d . 1 . C
HB1 -0.023(3) -0.0167(17) 0.5058(15) 0.053(6) Uiso d . 1 . H
HB2 -0.072(3) 0.0137(17) 0.4001(14) 0.049(6) Uiso d . 1 . H
C1 0.4987(4) 0.0390(3) 0.2190(2) 0.0659(7) Uani d . 1 . C
H11 0.588(6) -0.004(3) 0.207(3) 0.118(13) Uiso d . 1 . H
H12 0.503(6) 0.108(4) 0.206(3) 0.138(15) Uiso d . 1 . H
H13 0.397(5) 0.016(3) 0.177(3) 0.113(12) Uiso d . 1 . H
CZ -0.0153(3) -0.34118(13) 0.35436(12) 0.0417(4) Uani d . 1 . C
CE2 -0.1098(3) -0.2670(2) 0.3069(2) 0.0556(6) Uani d . 1 . C
HE2 -0.175(3) -0.2823(18) 0.2529(17) 0.062(7) Uiso d . 1 . H
CE1 0.0886(3) -0.31474(15) 0.42960(14) 0.0463(5) Uani d . 1 . C
HE1 0.152(3) -0.3627(19) 0.4637(17) 0.058(6) Uiso d . 1 . H
CD2 -0.0986(3) -0.1663(2) 0.3347(2) 0.0515(5) Uani d . 1 . C
HD2 -0.160(3) -0.1110(19) 0.3009(15) 0.056(6) Uiso d . 1 . H
C4 0.1647(9) 0.2127(3) 0.7049(2) 0.127(2) Uani d . 1 . C
H41 0.191(5) 0.285(3) 0.735(3) 0.119(12) Uiso d . 1 . H
H42 0.207(6) 0.157(3) 0.732(3) 0.121(13) Uiso d . 1 . H
H43 0.020(18) 0.207(8) 0.664(7) 0.38(6) Uiso d . 1 . H
OW 0.1445(2) 0.42672(13) 0.43466(12) 0.0586(4) Uani d . 1 . O
HW1 0.114(5) 0.436(3) 0.499(3) 0.100(11) Uiso d . 1 . H
HW2 0.151(5) 0.369(3) 0.427(3) 0.105(12) Uiso d . 1 . H

loop_
_atom_type_symbol
_atom_type_description
_atom_type_scat_dispersion_real
_atom_type_scat_dispersion_imag
_atom_type_scat_source
C C 0.0033 0.0016 'International Tables Vol C Tables 4.2.6.8 and 6.1.1.4'
H H 0.0000 0.0000 'International Tables Vol C Tables 4.2.6.8 and 6.1.1.4'
N N 0.0061 0.0033 'International Tables Vol C Tables 4.2.6.8 and 6.1.1.4'
O O 0.0106 0.0060 'International Tables Vol C Tables 4.2.6.8 and 6.1.1.4'

loop_
_geom_angle_atom_site_label_1
_geom_angle_atom_site_label_2
_geom_angle_atom_site_label_3
_geom_angle
_geom_angle_publ_flag
C2 O2 C3 116.7(2) yes
C N CA 121.7(2) yes
N CA C2 110.17(14) yes
N CA CB 111.37(14) yes
C2 CA CB 109.91(14) yes
O C N 122.4(2) yes
O C C1 121.8(2) yes
N C C1 115.8(2) yes
O1 C2 O2 123.5(2) yes
O1 C2 CA 125.04(15) yes
O2 C2 CA 111.42(14) yes
CD1 CG CD2 117.5(2) yes
CD1 CG CB 122.1(2) yes
CD2 CG CB 120.4(2) yes
CG CD1 CE1 121.9(2) yes
O2 C3 C4 108.8(2) yes
CG CB CA 113.78(15) yes
CE1 CZ OH 122.5(2) yes
CE1 CZ CE2 119.8(2) yes
OH CZ CE2 117.7(2) yes
CZ CE2 CD2 119.9(2) yes
CZ CE1 CD1 119.3(2) yes
CG CD2 CE2 121.5(2) yes

loop_
_geom_bond_atom_site_label_1
_geom_bond_atom_site_label_2
_geom_bond_distance
_geom_bond_publ_flag
O1 C2 1.203(2) yes
O C 1.225(2) yes
O2 C2 1.316(2) yes
O2 C3 1.463(2) yes
OH CZ 1.381(2) yes
N C 1.345(3) yes
N CA 1.451(2) yes
CA C2 1.523(2) yes
CA CB 1.535(3) yes
C C1 1.507(3) yes
CG CD1 1.384(3) yes
CG CD2 1.384(3) yes
CG CB 1.516(2) yes
CD1 CE1 1.392(3) yes
C3 C4 1.462(4) yes
CZ CE1 1.379(3) yes
CZ CE2 1.383(3) yes
CE2 CD2 1.385(3) yes

loop_
_cod_related_entry_id
_cod_related_entry_database
_cod_related_entry_code
1 ChemSpider 21188545
